data_4508431
loop_
_publ_author_name
'Yang, Yan'
'Du, Peng'
'Liu, Ying-Ying'
'Ma, Jian-Fang'

_publ_section_title
;
 A Series of Coordination Polymers Constructed by Flexible 4-Substituted
 Bis(1,2,4-triazole) Ligands and Polycarboxylate Anions: Syntheses,
 Structures, and Photoluminescent Properties
;
_journal_issue 11
_journal_name_full 'Crystal Growth &amp; Design'
_journal_page_first 4781
_journal_paper_doi 10.1021/cg400934z
_journal_volume 13
_journal_year 2013
_chemical_formula_moiety 'C46 H34 N12 O12 Zn2, 2H2O'
_chemical_formula_sum 'C46 H38 N12 O14 Zn2'
_chemical_formula_weight 1113.68
_chemical_name_systematic
;
 ?
;
_space_group_IT_number 19
_symmetry_cell_setting monoclinic
_symmetry_space_group_name_Hall 'P 2ac 2ab'
_symmetry_space_group_name_H-M 'P 21 21 21'
_atom_sites_solution_hydrogens geom
_atom_sites_solution_primary direct
_atom_sites_solution_secondary difmap
_audit_creation_method SHELXL-97
_cell_angle_alpha 90
_cell_angle_beta 90
_cell_angle_gamma 90
_cell_formula_units_Z 4
_cell_length_a 10.8285(2)
_cell_length_b 16.4265(4)
_cell_length_c 25.1152(6)
_cell_measurement_reflns_used 9909
_cell_measurement_temperature 293(2)
_cell_measurement_theta_max 29.1457
_cell_measurement_theta_min 2.9575
_cell_volume 4467.35(17)
_computing_cell_refinement CrysAlis
_computing_data_collection 'CrysAlis (Oxford Diffraction, 2006)'
_computing_data_reduction CrysAlis
_computing_structure_refinement 'SHELXL-97 (Sheldrick, 2008)'
_computing_structure_solution 'SHELXS-97 (Sheldrick, 1997)'
_diffrn_ambient_temperature 293(2)
_diffrn_measured_fraction_theta_full 0.997
_diffrn_measured_fraction_theta_max 0.997
_diffrn_measurement_device_type 'Oxford Diffraction Gemini R Ultra'
_diffrn_measurement_method '\w scan'
_diffrn_radiation_monochromator graphite
_diffrn_radiation_source 'fine-focus sealed tube'
_diffrn_radiation_type MoK\a
_diffrn_radiation_wavelength 0.71073
_diffrn_reflns_av_R_equivalents 0.0379
_diffrn_reflns_av_sigmaI/netI 0.0406
_diffrn_reflns_limit_h_max 13
_diffrn_reflns_limit_h_min -13
_diffrn_reflns_limit_k_max 15
_diffrn_reflns_limit_k_min -19
_diffrn_reflns_limit_l_max 30
_diffrn_reflns_limit_l_min -28
_diffrn_reflns_number 27832
_diffrn_reflns_theta_full 25.00
_diffrn_reflns_theta_max 25.35
_diffrn_reflns_theta_min 2.96
_exptl_absorpt_coefficient_mu 1.161
_exptl_absorpt_correction_T_max 0.8183
_exptl_absorpt_correction_T_min 0.7370
_exptl_absorpt_correction_type multi-scan
_exptl_absorpt_process_details
; 
CrysAlis (Oxford Diffraction, 2006)
;
_exptl_crystal_colour yellow
_exptl_crystal_density_diffrn 1.656
_exptl_crystal_density_method 'not measured'
_exptl_crystal_description block
_exptl_crystal_F_000 2280
_exptl_crystal_size_max 0.28
_exptl_crystal_size_mid 0.26
_exptl_crystal_size_min 0.18
_refine_diff_density_max 0.503
_refine_diff_density_min -0.288
_refine_diff_density_rms 0.055
_refine_ls_abs_structure_details 'Flack H D (1983), Acta Cryst. A39, 876-881'
_refine_ls_abs_structure_Flack 0.00
_refine_ls_extinction_method none
_refine_ls_goodness_of_fit_ref 1.073
_refine_ls_hydrogen_treatment constr
_refine_ls_matrix_type full
_refine_ls_number_parameters 667
_refine_ls_number_reflns 8164
_refine_ls_number_restraints 0
_refine_ls_restrained_S_all 1.073
_refine_ls_R_factor_all 0.0421
_refine_ls_R_factor_gt 0.0350
_refine_ls_shift/su_max 0.002
_refine_ls_shift/su_mean 0.000
_refine_ls_structure_factor_coef Fsqd
_refine_ls_weighting_details 'calc w=1/[\s^2^(Fo^2^)+(0.0332P)^2^+0.9740P] where P=(Fo^2^+2Fc^2^)/3'
_refine_ls_weighting_scheme calc
_refine_ls_wR_factor_gt 0.0720
_refine_ls_wR_factor_ref 0.0746
_reflns_number_gt 7341
_reflns_number_total 8164
_reflns_threshold_expression >2\s(I)
_cod_data_source_file cg400934z_si_002.cif
_cod_data_source_block Compound-10
_cod_original_sg_symbol_Hall 'P 2ac 2ab '
_cod_original_sg_symbol_H-M 'P 21 21 21 '
_cod_database_code 4508431

loop_
_symmetry_equiv_pos_as_xyz
'x, y, z'
'-x+1/2, -y, z+1/2'
'x+1/2, -y+1/2, -z'
'-x, y+1/2, -z+1/2'

loop_
_atom_site_label
_atom_site_type_symbol
_atom_site_fract_x
_atom_site_fract_y
_atom_site_fract_z
_atom_site_U_iso_or_equiv
_atom_site_adp_type
_atom_site_occupancy
_atom_site_symmetry_multiplicity
_atom_site_calc_flag
_atom_site_refinement_flags
Zn1 Zn 0.80140(3) 0.40168(2) 0.723096(15) 0.02376(10) Uani 1 1 d .
Zn2 Zn -0.84682(3) 0.44721(2) 0.217286(15) 0.02215(9) Uani 1 1 d .
C1 C 0.7139(4) 0.3721(3) 0.56459(16) 0.0443(10) Uani 1 1 d .
H1 H 0.7369 0.3707 0.5289 0.053 Uiso 1 1 calc R
C2 C 0.6044(4) 0.3763(2) 0.63558(15) 0.0352(9) Uani 1 1 d .
H2 H 0.5378 0.3779 0.6589 0.042 Uiso 1 1 calc R
C3 C 0.4842(4) 0.3678(2) 0.55032(15) 0.0372(9) Uani 1 1 d .
C4 C 0.3786(4) 0.4033(3) 0.56671(17) 0.0474(11) Uani 1 1 d .
H4 H 0.3773 0.4318 0.5987 0.057 Uiso 1 1 calc R
C5 C 0.2708(4) 0.3978(3) 0.53616(17) 0.0521(11) Uani 1 1 d .
H5 H 0.1981 0.4226 0.5474 0.063 Uiso 1 1 calc R
C6 C 0.2749(4) 0.3553(3) 0.48942(16) 0.0487(11) Uani 1 1 d .
C7 C 0.3810(4) 0.3174(4) 0.47305(18) 0.0658(14) Uani 1 1 d .
H7 H 0.3812 0.2873 0.4417 0.079 Uiso 1 1 calc R
C8 C 0.4879(4) 0.3236(3) 0.50304(16) 0.0617(14) Uani 1 1 d .
H8 H 0.5606 0.2988 0.4918 0.074 Uiso 1 1 calc R
C9 C 0.0654(4) 0.3838(3) 0.46910(18) 0.0601(13) Uani 1 1 d .
H9A H 0.0780 0.4422 0.4687 0.072 Uiso 1 1 calc R
H9B H 0.0359 0.3678 0.5041 0.072 Uiso 1 1 calc R
C10 C -0.0279(5) 0.3579(3) 0.42520(19) 0.0660(14) Uani 1 1 d .
H10A H 0.0036 0.3713 0.3901 0.079 Uiso 1 1 calc R
H10B H -0.0436 0.2998 0.4268 0.079 Uiso 1 1 calc R
C11 C -0.2366(4) 0.3883(3) 0.40448(15) 0.0440(10) Uani 1 1 d .
C12 C -0.2895(4) 0.3131(2) 0.39502(15) 0.0425(10) Uani 1 1 d .
H12 H -0.2506 0.2662 0.4072 0.051 Uiso 1 1 calc R
C13 C -0.4000(3) 0.3071(2) 0.36757(14) 0.0346(9) Uani 1 1 d .
H13 H -0.4345 0.2564 0.3605 0.042 Uiso 1 1 calc R
C14 C -0.4581(3) 0.37738(19) 0.35084(13) 0.0272(8) Uani 1 1 d .
C15 C -0.4051(4) 0.4524(2) 0.35884(15) 0.0400(9) Uani 1 1 d .
H15 H -0.4439 0.4993 0.3466 0.048 Uiso 1 1 calc R
C16 C -0.2928(4) 0.4574(2) 0.38546(16) 0.0457(10) Uani 1 1 d .
H16 H -0.2556 0.5079 0.3904 0.055 Uiso 1 1 calc R
C17 C -0.6231(3) 0.42549(19) 0.28805(13) 0.0274(8) Uani 1 1 d .
H17 H -0.5831 0.4717 0.2755 0.033 Uiso 1 1 calc R
C18 C -0.6660(4) 0.3158(2) 0.32989(14) 0.0356(9) Uani 1 1 d .
H18 H -0.6596 0.2710 0.3524 0.043 Uiso 1 1 calc R
C19 C 0.5963(4) 0.2735(2) 0.83134(14) 0.0360(9) Uani 1 1 d .
H19 H 0.5760 0.2272 0.8508 0.043 Uiso 1 1 calc R
C20 C 0.5892(3) 0.3940(2) 0.79794(13) 0.0282(8) Uani 1 1 d .
H20 H 0.5655 0.4469 0.7896 0.034 Uiso 1 1 calc R
C21 C 0.4111(3) 0.3569(2) 0.85664(13) 0.0292(8) Uani 1 1 d .
C22 C 0.3756(4) 0.4356(2) 0.86795(16) 0.0413(10) Uani 1 1 d .
H22 H 0.4254 0.4793 0.8584 0.050 Uiso 1 1 calc R
C23 C 0.2638(4) 0.4481(2) 0.89398(16) 0.0479(10) Uani 1 1 d .
H23 H 0.2386 0.5009 0.9021 0.057 Uiso 1 1 calc R
C24 C 0.1900(4) 0.3834(2) 0.90787(14) 0.0392(9) Uani 1 1 d .
C25 C 0.2254(4) 0.3055(2) 0.89521(15) 0.0407(9) Uani 1 1 d .
H25 H 0.1746 0.2618 0.9038 0.049 Uiso 1 1 calc R
C26 C 0.3371(4) 0.2921(2) 0.86954(14) 0.0373(9) Uani 1 1 d .
H26 H 0.3617 0.2394 0.8611 0.045 Uiso 1 1 calc R
C27 C -0.0209(4) 0.3547(3) 0.92898(18) 0.0516(11) Uani 1 1 d .
H27A H -0.0014 0.2974 0.9327 0.062 Uiso 1 1 calc R
H27B H -0.0549 0.3639 0.8938 0.062 Uiso 1 1 calc R
C28 C -0.1117(4) 0.3811(3) 0.97145(17) 0.0516(11) Uani 1 1 d .
H28A H -0.0826 0.3653 1.0065 0.062 Uiso 1 1 calc R
H28B H -0.1229 0.4397 0.9708 0.062 Uiso 1 1 calc R
C29 C -0.3245(4) 0.3573(2) 0.99029(15) 0.0424(10) Uani 1 1 d .
C30 C -0.3216(4) 0.4056(3) 1.03491(16) 0.0509(11) Uani 1 1 d .
H30 H -0.2485 0.4301 1.0458 0.061 Uiso 1 1 calc R
C31 C -0.4306(4) 0.4172(3) 1.06356(16) 0.0472(11) Uani 1 1 d .
H31 H -0.4303 0.4498 1.0938 0.057 Uiso 1 1 calc R
C32 C -0.5374(4) 0.3809(2) 1.04745(15) 0.0349(9) Uani 1 1 d .
C33 C -0.5392(4) 0.3319(2) 1.00269(14) 0.0423(10) Uani 1 1 d .
H33 H -0.6121 0.3069 0.9919 0.051 Uiso 1 1 calc R
C34 C -0.4320(4) 0.3205(3) 0.97424(16) 0.0467(11) Uani 1 1 d .
H34 H -0.4324 0.2878 0.9440 0.056 Uiso 1 1 calc R
C35 C -0.6592(3) 0.4114(2) 1.13009(14) 0.0304(8) Uani 1 1 d .
H35 H -0.5931 0.4217 1.1528 0.037 Uiso 1 1 calc R
C36 C -0.7666(4) 0.3830(2) 1.06159(15) 0.0413(10) Uani 1 1 d .
H36 H -0.7886 0.3697 1.0269 0.050 Uiso 1 1 calc R
C37 C 0.7896(3) 0.65284(17) 0.73456(11) 0.0202(7) Uani 1 1 d .
C38 C 0.6731(3) 0.67610(16) 0.75320(12) 0.0193(7) Uani 1 1 d .
C39 C 0.6536(3) 0.75686(17) 0.76728(12) 0.0211(7) Uani 1 1 d .
H39 H 0.5756 0.7726 0.7789 0.025 Uiso 1 1 calc R
C40 C 0.7474(3) 0.81516(17) 0.76454(12) 0.0198(7) Uani 1 1 d .
C41 C 0.8652(3) 0.79132(17) 0.74687(12) 0.0202(7) Uani 1 1 d .
C42 C 0.8830(3) 0.71078(17) 0.73155(12) 0.0212(7) Uani 1 1 d .
H42 H 0.9601 0.6951 0.7189 0.025 Uiso 1 1 calc R
C43 C 0.8218(3) 0.56635(17) 0.71985(13) 0.0239(7) Uani 1 1 d .
C44 C 0.5635(3) 0.61771(17) 0.75678(13) 0.0205(7) Uani 1 1 d .
C45 C 0.7264(3) 0.90230(18) 0.77934(13) 0.0245(7) Uani 1 1 d .
C46 C 0.9755(3) 0.84745(18) 0.74438(14) 0.0226(7) Uani 1 1 d .
N1 N 0.7193(3) 0.37859(17) 0.64979(11) 0.0317(7) Uani 1 1 d .
N2 N 0.7906(3) 0.3749(2) 0.60390(13) 0.0459(8) Uani 1 1 d .
N3 N 0.5952(3) 0.37148(18) 0.58201(12) 0.0343(7) Uani 1 1 d .
N4 N -0.5757(3) 0.37239(15) 0.32397(11) 0.0261(6) Uani 1 1 d .
N5 N -0.7335(2) 0.40196(15) 0.27373(11) 0.0272(6) Uani 1 1 d .
N6 N -0.7619(3) 0.33068(17) 0.30087(12) 0.0349(7) Uani 1 1 d .
N7 N 0.6892(2) 0.35716(15) 0.78026(12) 0.0296(6) Uani 1 1 d .
N8 N 0.6945(3) 0.28014(16) 0.80192(12) 0.0387(8) Uani 1 1 d .
N9 N 0.5267(3) 0.34257(16) 0.83018(11) 0.0284(7) Uani 1 1 d .
N10 N -0.6487(3) 0.39108(17) 1.07828(11) 0.0304(7) Uani 1 1 d .
N11 N -0.7751(2) 0.41448(15) 1.14384(10) 0.0261(6) Uani 1 1 d .
N12 N -0.8459(3) 0.39597(18) 1.09950(11) 0.0345(7) Uani 1 1 d .
O1 O 0.1750(3) 0.3428(2) 0.45645(12) 0.0673(9) Uani 1 1 d .
O2 O -0.1327(3) 0.4004(3) 0.43564(14) 0.0828(12) Uani 1 1 d .
O3 O 0.0855(3) 0.4027(2) 0.93692(12) 0.0588(8) Uani 1 1 d .
O4 O -0.2239(3) 0.3407(2) 0.95901(12) 0.0587(8) Uani 1 1 d .
O5 O 0.9196(2) 0.55047(15) 0.69803(11) 0.0438(7) Uani 1 1 d .
O6 O 0.7436(2) 0.51324(12) 0.73313(11) 0.0389(6) Uani 1 1 d .
O7 O 0.5058(2) 0.60898(12) 0.71267(9) 0.0290(5) Uani 1 1 d .
O8 O 0.5346(2) 0.58634(14) 0.79915(9) 0.0320(6) Uani 1 1 d .
O9 O 0.61623(19) 0.93073(12) 0.77917(10) 0.0309(5) Uani 1 1 d .
O10 O 0.8162(2) 0.94580(13) 0.78991(10) 0.0349(6) Uani 1 1 d .
O11 O 0.9952(2) 0.88989(14) 0.70536(10) 0.0361(6) Uani 1 1 d .
O12 O 1.04778(19) 0.84083(12) 0.78464(10) 0.0286(5) Uani 1 1 d .
O1W O 1.0513(3) 0.4098(2) 0.61223(12) 0.0677(9) Uani 1 1 d .
O2W O -1.1006(3) 0.4427(2) 0.11237(14) 0.0798(10) Uani 1 1 d .

loop_
_atom_site_aniso_label
_atom_site_aniso_U_11
_atom_site_aniso_U_22
_atom_site_aniso_U_33
_atom_site_aniso_U_23
_atom_site_aniso_U_13
_atom_site_aniso_U_12
Zn1 0.01795(19) 0.02175(17) 0.0316(2) -0.00284(16) -0.00009(18) 0.00564(14)
Zn2 0.01754(19) 0.02103(17) 0.0279(2) -0.00029(16) -0.00087(18) -0.00342(14)
C1 0.030(2) 0.073(3) 0.030(2) -0.0029(18) 0.001(2) 0.002(2)
C2 0.027(2) 0.046(2) 0.033(2) 0.0012(16) -0.0023(18) 0.0040(17)
C3 0.034(2) 0.043(2) 0.034(2) -0.0013(17) -0.0106(18) -0.0053(18)
C4 0.039(3) 0.049(2) 0.054(3) -0.017(2) -0.017(2) 0.004(2)
C5 0.037(3) 0.057(2) 0.062(3) -0.005(2) -0.013(2) 0.008(2)
C6 0.039(3) 0.075(3) 0.032(2) 0.009(2) -0.017(2) -0.009(2)
C7 0.047(3) 0.112(4) 0.038(3) -0.017(3) -0.006(2) -0.006(3)
C8 0.038(3) 0.109(4) 0.038(3) -0.015(3) 0.000(2) -0.003(3)
C9 0.038(3) 0.086(3) 0.056(3) 0.003(2) -0.011(2) 0.000(2)
C10 0.058(3) 0.090(4) 0.051(3) -0.003(3) -0.015(3) 0.003(3)
C11 0.026(2) 0.068(3) 0.039(2) -0.009(2) -0.0093(18) 0.0049(19)
C12 0.041(2) 0.049(2) 0.038(2) -0.0035(18) -0.007(2) 0.020(2)
C13 0.032(2) 0.038(2) 0.034(2) -0.0027(16) -0.0041(18) 0.0084(17)
C14 0.0239(19) 0.0333(18) 0.0244(18) -0.0023(14) 0.0004(15) 0.0044(15)
C15 0.038(2) 0.040(2) 0.043(2) 0.0031(18) -0.014(2) 0.0022(19)
C16 0.035(2) 0.050(2) 0.051(2) 0.0005(19) -0.015(2) -0.006(2)
C17 0.0227(19) 0.0306(17) 0.0288(19) 0.0042(14) -0.0019(16) 0.0004(13)
C18 0.044(2) 0.0298(18) 0.034(2) 0.0071(15) -0.005(2) -0.0043(17)
C19 0.046(3) 0.0246(18) 0.037(2) 0.0027(15) 0.010(2) 0.0090(16)
C20 0.0240(19) 0.0249(17) 0.036(2) 0.0052(15) 0.0039(16) 0.0022(15)
C21 0.026(2) 0.035(2) 0.0271(19) 0.0012(15) 0.0020(17) -0.0005(15)
C22 0.031(2) 0.036(2) 0.057(2) 0.0046(18) 0.011(2) -0.0015(17)
C23 0.044(3) 0.042(2) 0.057(3) 0.000(2) 0.016(2) 0.008(2)
C24 0.027(2) 0.058(2) 0.033(2) -0.0029(17) 0.0041(18) 0.0009(18)
C25 0.034(2) 0.047(2) 0.041(2) -0.0033(18) 0.0076(19) -0.0118(18)
C26 0.040(2) 0.038(2) 0.034(2) -0.0060(16) 0.0020(19) -0.0069(18)
C27 0.036(3) 0.064(3) 0.055(3) 0.001(2) 0.017(2) -0.002(2)
C28 0.034(2) 0.070(3) 0.050(3) 0.005(2) 0.012(2) 0.001(2)
C29 0.034(3) 0.058(2) 0.036(2) 0.0022(18) 0.011(2) 0.004(2)
C30 0.034(3) 0.064(3) 0.054(3) -0.016(2) 0.011(2) -0.008(2)
C31 0.038(3) 0.060(3) 0.044(2) -0.016(2) 0.013(2) 0.000(2)
C32 0.030(2) 0.041(2) 0.033(2) -0.0015(16) 0.0064(17) 0.0021(17)
C33 0.033(2) 0.060(3) 0.034(2) -0.0116(19) 0.0012(18) 0.0014(19)
C34 0.039(3) 0.070(3) 0.031(2) -0.0151(19) 0.0042(19) 0.004(2)
C35 0.026(2) 0.0327(18) 0.0325(19) -0.0058(15) 0.0022(17) -0.0047(16)
C36 0.038(3) 0.058(3) 0.029(2) -0.0072(17) -0.0049(19) -0.0053(19)
C37 0.0179(16) 0.0203(15) 0.0225(17) -0.0008(12) -0.0057(14) 0.0000(13)
C38 0.0206(18) 0.0165(14) 0.0209(16) -0.0001(12) -0.0024(14) -0.0012(12)
C39 0.0126(16) 0.0231(15) 0.0275(17) -0.0036(13) -0.0002(14) 0.0012(13)
C40 0.0216(17) 0.0158(14) 0.0221(17) -0.0011(12) -0.0009(13) -0.0003(12)
C41 0.0167(17) 0.0231(15) 0.0207(16) 0.0007(13) -0.0018(14) -0.0012(13)
C42 0.0152(17) 0.0222(15) 0.0261(18) 0.0020(13) 0.0023(14) 0.0011(12)
C43 0.0191(18) 0.0239(15) 0.0287(17) -0.0006(14) -0.0017(16) -0.0026(12)
C44 0.0151(17) 0.0156(15) 0.0308(19) -0.0040(13) -0.0012(15) -0.0002(12)
C45 0.0272(19) 0.0238(15) 0.0224(16) 0.0017(15) 0.0036(16) 0.0002(14)
C46 0.0153(18) 0.0170(15) 0.036(2) -0.0066(14) 0.0048(16) -0.0018(13)
N1 0.0242(18) 0.0389(16) 0.0319(16) -0.0022(12) -0.0053(14) 0.0043(13)
N2 0.0315(19) 0.069(2) 0.0374(18) -0.0039(16) -0.0019(18) 0.0047(17)
N3 0.0315(19) 0.0408(18) 0.0305(17) -0.0004(13) -0.0087(15) -0.0003(14)
N4 0.0220(16) 0.0267(15) 0.0296(16) -0.0036(12) -0.0040(13) -0.0023(12)
N5 0.0209(15) 0.0293(13) 0.0314(15) 0.0021(13) -0.0074(13) -0.0007(12)
N6 0.0362(19) 0.0337(16) 0.0349(17) 0.0084(13) -0.0084(15) -0.0089(14)
N7 0.0256(16) 0.0285(14) 0.0347(16) 0.0044(13) 0.0074(16) 0.0060(12)
N8 0.051(2) 0.0236(15) 0.0419(18) 0.0047(13) 0.0092(17) 0.0085(14)
N9 0.0311(17) 0.0234(14) 0.0308(16) 0.0031(12) -0.0001(14) 0.0004(12)
N10 0.0259(16) 0.0358(16) 0.0295(16) -0.0047(12) 0.0054(14) -0.0007(14)
N11 0.0222(16) 0.0279(14) 0.0281(15) -0.0035(12) 0.0015(13) -0.0026(12)
N12 0.0244(16) 0.0481(18) 0.0311(16) -0.0026(14) -0.0011(15) -0.0003(15)
O1 0.038(2) 0.118(3) 0.0460(18) -0.0020(17) -0.0130(16) -0.0069(19)
O2 0.047(2) 0.127(3) 0.074(2) -0.036(2) -0.0360(19) 0.033(2)
O3 0.0354(17) 0.081(2) 0.0596(19) -0.0172(17) 0.0200(15) -0.0133(17)
O4 0.0354(18) 0.086(2) 0.0543(19) -0.0102(16) 0.0173(15) 0.0018(16)
O5 0.0280(15) 0.0303(13) 0.0730(19) -0.0109(13) 0.0153(14) 0.0041(12)
O6 0.0333(14) 0.0176(11) 0.0657(18) -0.0052(11) 0.0168(13) 0.0000(10)
O7 0.0205(12) 0.0313(12) 0.0352(14) -0.0023(11) -0.0022(11) -0.0104(9)
O8 0.0280(14) 0.0312(13) 0.0367(14) 0.0050(11) 0.0067(11) -0.0073(11)
O9 0.0193(12) 0.0259(11) 0.0476(14) -0.0041(11) -0.0026(12) 0.0048(9)
O10 0.0276(14) 0.0233(11) 0.0537(15) -0.0106(11) 0.0041(12) -0.0084(10)
O11 0.0347(15) 0.0345(13) 0.0391(15) 0.0105(12) 0.0034(12) -0.0100(11)
O12 0.0169(12) 0.0328(12) 0.0362(14) 0.0023(11) -0.0072(12) -0.0103(9)
O1W 0.055(2) 0.091(2) 0.0576(19) 0.0075(18) 0.0065(16) -0.0007(19)
O2W 0.060(2) 0.107(3) 0.072(2) 0.010(2) -0.0058(19) 0.010(2)

loop_
_atom_type_symbol
_atom_type_description
_atom_type_scat_dispersion_real
_atom_type_scat_dispersion_imag
_atom_type_scat_source
C C 0.0033 0.0016 'International Tables Vol C Tables 4.2.6.8 and 6.1.1.4'
H H 0.0000 0.0000 'International Tables Vol C Tables 4.2.6.8 and 6.1.1.4'
N N 0.0061 0.0033 'International Tables Vol C Tables 4.2.6.8 and 6.1.1.4'
O O 0.0106 0.0060 'International Tables Vol C Tables 4.2.6.8 and 6.1.1.4'
Zn Zn 0.2839 1.4301 'International Tables Vol C Tables 4.2.6.8 and 6.1.1.4'

loop_
_geom_angle_atom_site_label_1
_geom_angle_atom_site_label_2
_geom_angle_atom_site_label_3
_geom_angle
_geom_angle_site_symmetry_1
_geom_angle_site_symmetry_3
O12 Zn1 O6 140.58(10) 4_746 .
O12 Zn1 N7 113.23(10) 4_746 .
O6 Zn1 N7 93.16(10) . .
O12 Zn1 N1 100.29(11) 4_746 .
O6 Zn1 N1 98.53(11) . .
N7 Zn1 N1 107.85(12) . .
O7 Zn2 N5 113.76(10) 2_464 .
O7 Zn2 O9 107.03(9) 2_464 3_366
N5 Zn2 O9 116.71(10) . 3_366
O7 Zn2 N11 98.90(10) 2_464 1_554
N5 Zn2 N11 107.58(11) . 1_554
O9 Zn2 N11 111.48(10) 3_366 1_554
O7 Zn2 C45 136.02(10) 2_464 3_366
N5 Zn2 C45 98.17(10) . 3_366
O9 Zn2 C45 29.06(9) 3_366 3_366
N11 Zn2 C45 99.29(10) 1_554 3_366
N2 C1 N3 111.3(3) . .
N2 C1 H1 124.4 . .
N3 C1 H1 124.4 . .
N1 C2 N3 110.3(3) . .
N1 C2 H2 124.8 . .
N3 C2 H2 124.8 . .
C4 C3 C8 120.7(4) . .
C4 C3 N3 121.3(3) . .
C8 C3 N3 117.9(4) . .
C3 C4 C5 120.8(4) . .
C3 C4 H4 119.6 . .
C5 C4 H4 119.6 . .
C6 C5 C4 118.5(4) . .
C6 C5 H5 120.8 . .
C4 C5 H5 120.8 . .
C5 C6 C7 121.1(4) . .
C5 C6 O1 124.6(4) . .
C7 C6 O1 114.2(4) . .
C6 C7 C8 120.3(4) . .
C6 C7 H7 119.9 . .
C8 C7 H7 119.9 . .
C7 C8 C3 118.6(4) . .
C7 C8 H8 120.7 . .
C3 C8 H8 120.7 . .
O1 C9 C10 105.0(4) . .
O1 C9 H9A 110.8 . .
C10 C9 H9A 110.8 . .
O1 C9 H9B 110.8 . .
C10 C9 H9B 110.8 . .
H9A C9 H9B 108.8 . .
O2 C10 C9 105.4(4) . .
O2 C10 H10A 110.7 . .
C9 C10 H10A 110.7 . .
O2 C10 H10B 110.7 . .
C9 C10 H10B 110.7 . .
H10A C10 H10B 108.8 . .
C16 C11 C12 119.7(4) . .
C16 C11 O2 116.0(4) . .
C12 C11 O2 124.2(4) . .
C11 C12 C13 120.5(3) . .
C11 C12 H12 119.7 . .
C13 C12 H12 119.7 . .
C14 C13 C12 119.1(4) . .
C14 C13 H13 120.5 . .
C12 C13 H13 120.5 . .
C15 C14 C13 121.0(3) . .
C15 C14 N4 119.2(3) . .
C13 C14 N4 119.8(3) . .
C14 C15 C16 119.3(4) . .
C14 C15 H15 120.4 . .
C16 C15 H15 120.4 . .
C11 C16 C15 120.4(4) . .
C11 C16 H16 119.8 . .
C15 C16 H16 119.8 . .
N5 C17 N4 109.8(3) . .
N5 C17 H17 125.1 . .
N4 C17 H17 125.1 . .
N6 C18 N4 112.8(3) . .
N6 C18 H18 123.6 . .
N4 C18 H18 123.6 . .
N8 C19 N9 111.7(3) . .
N8 C19 H19 124.1 . .
N9 C19 H19 124.1 . .
N7 C20 N9 109.1(3) . .
N7 C20 H20 125.5 . .
N9 C20 H20 125.5 . .
C26 C21 C22 121.1(3) . .
C26 C21 N9 119.4(3) . .
C22 C21 N9 119.5(3) . .
C21 C22 C23 118.6(4) . .
C21 C22 H22 120.7 . .
C23 C22 H22 120.7 . .
C24 C23 C22 120.6(4) . .
C24 C23 H23 119.7 . .
C22 C23 H23 119.7 . .
C25 C24 C23 120.0(4) . .
C25 C24 O3 124.4(4) . .
C23 C24 O3 115.5(3) . .
C24 C25 C26 119.9(4) . .
C24 C25 H25 120.0 . .
C26 C25 H25 120.0 . .
C21 C26 C25 119.7(4) . .
C21 C26 H26 120.2 . .
C25 C26 H26 120.2 . .
O3 C27 C28 105.7(3) . .
O3 C27 H27A 110.6 . .
C28 C27 H27A 110.6 . .
O3 C27 H27B 110.6 . .
C28 C27 H27B 110.6 . .
H27A C27 H27B 108.7 . .
O4 C28 C27 105.5(3) . .
O4 C28 H28A 110.6 . .
C27 C28 H28A 110.6 . .
O4 C28 H28B 110.6 . .
C27 C28 H28B 110.6 . .
H28A C28 H28B 108.8 . .
O4 C29 C34 114.8(3) . .
O4 C29 C30 124.4(4) . .
C34 C29 C30 120.8(4) . .
C29 C30 C31 118.7(4) . .
C29 C30 H30 120.6 . .
C31 C30 H30 120.6 . .
C32 C31 C30 120.3(4) . .
C32 C31 H31 119.8 . .
C30 C31 H31 119.8 . .
C31 C32 C33 120.5(4) . .
C31 C32 N10 120.0(3) . .
C33 C32 N10 119.5(3) . .
C34 C33 C32 119.3(4) . .
C34 C33 H33 120.3 . .
C32 C33 H33 120.3 . .
C29 C34 C33 120.2(4) . .
C29 C34 H34 119.9 . .
C33 C34 H34 119.9 . .
N11 C35 N10 110.3(3) . .
N11 C35 H35 124.9 . .
N10 C35 H35 124.9 . .
N12 C36 N10 112.4(3) . .
N12 C36 H36 123.8 . .
N10 C36 H36 123.8 . .
C42 C37 C38 119.2(3) . .
C42 C37 C43 117.6(3) . .
C38 C37 C43 123.2(3) . .
C39 C38 C37 118.9(3) . .
C39 C38 C44 117.8(3) . .
C37 C38 C44 123.3(2) . .
C38 C39 C40 122.1(3) . .
C38 C39 H39 118.9 . .
C40 C39 H39 118.9 . .
C39 C40 C41 118.9(3) . .
C39 C40 C45 122.2(3) . .
C41 C40 C45 118.8(3) . .
C42 C41 C40 118.5(3) . .
C42 C41 C46 117.4(3) . .
C40 C41 C46 124.1(3) . .
C41 C42 C37 122.3(3) . .
C41 C42 H42 118.8 . .
C37 C42 H42 118.8 . .
O5 C43 O6 123.6(3) . .
O5 C43 C37 120.8(3) . .
O6 C43 C37 115.6(3) . .
O8 C44 O7 125.5(3) . .
O8 C44 C38 120.9(3) . .
O7 C44 C38 113.5(3) . .
O10 C45 O9 121.5(3) . .
O10 C45 C40 119.2(3) . .
O9 C45 C40 119.3(3) . .
O10 C45 Zn2 71.51(17) . 3_666
O9 C45 Zn2 50.87(14) . 3_666
C40 C45 Zn2 164.8(2) . 3_666
O11 C46 O12 125.0(3) . .
O11 C46 C41 121.3(3) . .
O12 C46 C41 113.5(3) . .
C2 N1 N2 107.7(3) . .
C2 N1 Zn1 131.3(3) . .
N2 N1 Zn1 120.3(2) . .
C1 N2 N1 106.1(3) . .
C2 N3 C1 104.5(3) . .
C2 N3 C3 127.8(3) . .
C1 N3 C3 127.7(3) . .
C17 N4 C18 103.9(3) . .
C17 N4 C14 127.5(3) . .
C18 N4 C14 128.6(3) . .
C17 N5 N6 108.4(3) . .
C17 N5 Zn2 129.9(2) . .
N6 N5 Zn2 121.4(2) . .
C18 N6 N5 105.0(3) . .
C20 N7 N8 108.8(3) . .
C20 N7 Zn1 124.6(2) . .
N8 N7 Zn1 126.0(2) . .
C19 N8 N7 105.5(3) . .
C20 N9 C19 104.8(3) . .
C20 N9 C21 127.6(3) . .
C19 N9 C21 127.5(3) . .
C35 N10 C36 104.1(3) . .
C35 N10 C32 128.1(3) . .
C36 N10 C32 127.7(3) . .
C35 N11 N12 108.2(3) . .
C35 N11 Zn2 127.4(2) . 1_556
N12 N11 Zn2 124.4(2) . 1_556
C36 N12 N11 105.0(3) . .
C6 O1 C9 117.2(3) . .
C10 O2 C11 119.7(3) . .
C24 O3 C27 117.7(3) . .
C29 O4 C28 117.5(3) . .
C43 O6 Zn1 113.6(2) . .
C44 O7 Zn2 115.52(19) . 2_465
C45 O9 Zn2 100.07(18) . 3_666
C46 O12 Zn1 113.2(2) . 4_756

loop_
_geom_bond_atom_site_label_1
_geom_bond_atom_site_label_2
_geom_bond_distance
_geom_bond_site_symmetry_2
Zn1 O12 1.925(2) 4_746
Zn1 O6 1.953(2) .
Zn1 N7 2.018(3) .
Zn1 N1 2.079(3) .
Zn2 O7 1.957(2) 2_464
Zn2 N5 2.017(3) .
Zn2 O9 2.046(2) 3_366
Zn2 N11 2.073(3) 1_554
Zn2 C45 2.598(3) 3_366
C1 N2 1.291(5) .
C1 N3 1.358(5) .
C1 H1 0.9300 .
C2 N1 1.295(5) .
C2 N3 1.352(5) .
C2 H2 0.9300 .
C3 C4 1.348(6) .
C3 C8 1.392(5) .
C3 N3 1.443(5) .
C4 C5 1.399(5) .
C4 H4 0.9300 .
C5 C6 1.367(6) .
C5 H5 0.9300 .
C6 C7 1.370(7) .
C6 O1 1.378(5) .
C7 C8 1.384(6) .
C7 H7 0.9300 .
C8 H8 0.9300 .
C9 O1 1.401(5) .
C9 C10 1.555(6) .
C9 H9A 0.9700 .
C9 H9B 0.9700 .
C10 O2 1.358(6) .
C10 H10A 0.9700 .
C10 H10B 0.9700 .
C11 C16 1.374(5) .
C11 C12 1.382(6) .
C11 O2 1.385(5) .
C12 C13 1.384(5) .
C12 H12 0.9300 .
C13 C14 1.381(5) .
C13 H13 0.9300 .
C14 C15 1.374(5) .
C14 N4 1.443(4) .
C15 C16 1.390(5) .
C15 H15 0.9300 .
C16 H16 0.9300 .
C17 N5 1.307(4) .
C17 N4 1.356(4) .
C17 H17 0.9300 .
C18 N6 1.292(5) .
C18 N4 1.358(4) .
C18 H18 0.9300 .
C19 N8 1.300(5) .
C19 N9 1.363(4) .
C19 H19 0.9300 .
C20 N7 1.317(4) .
C20 N9 1.352(4) .
C20 H20 0.9300 .
C21 C26 1.372(5) .
C21 C22 1.377(5) .
C21 N9 1.437(5) .
C22 C23 1.392(5) .
C22 H22 0.9300 .
C23 C24 1.375(5) .
C23 H23 0.9300 .
C24 C25 1.372(5) .
C24 O3 1.383(5) .
C25 C26 1.388(5) .
C25 H25 0.9300 .
C26 H26 0.9300 .
C27 O3 1.410(5) .
C27 C28 1.514(6) .
C27 H27A 0.9700 .
C27 H27B 0.9700 .
C28 O4 1.419(5) .
C28 H28A 0.9700 .
C28 H28B 0.9700 .
C29 O4 1.370(5) .
C29 C34 1.372(6) .
C29 C30 1.374(5) .
C30 C31 1.395(5) .
C30 H30 0.9300 .
C31 C32 1.362(5) .
C31 H31 0.9300 .
C32 C33 1.383(5) .
C32 N10 1.442(5) .
C33 C34 1.375(6) .
C33 H33 0.9300 .
C34 H34 0.9300 .
C35 N11 1.303(4) .
C35 N10 1.348(4) .
C35 H35 0.9300 .
C36 N12 1.300(5) .
C36 N10 1.351(5) .
C36 H36 0.9300 .
C37 C42 1.391(4) .
C37 C38 1.399(4) .
C37 C43 1.509(4) .
C38 C39 1.389(4) .
C38 C44 1.529(4) .
C39 C40 1.397(4) .
C39 H39 0.9300 .
C40 C41 1.407(4) .
C40 C45 1.496(4) .
C41 C42 1.391(4) .
C41 C46 1.510(4) .
C42 H42 0.9300 .
C43 O5 1.220(4) .
C43 O6 1.261(4) .
C44 O8 1.223(4) .
C44 O7 1.280(4) .
C45 O10 1.235(4) .
C45 O9 1.281(4) .
C45 Zn2 2.598(3) 3_666
C46 O11 1.222(4) .
C46 O12 1.284(4) .
N1 N2 1.389(4) .
N5 N6 1.389(4) .
N7 N8 1.378(4) .
N11 N12 1.386(4) .
N11 Zn2 2.073(3) 1_556
O7 Zn2 1.957(2) 2_465
O9 Zn2 2.046(2) 3_666
O12 Zn1 1.925(2) 4_756

loop_
_geom_torsion_atom_site_label_1
_geom_torsion_atom_site_label_2
_geom_torsion_atom_site_label_3
_geom_torsion_atom_site_label_4
_geom_torsion
_geom_torsion_site_symmetry_1
_geom_torsion_site_symmetry_4
C8 C3 C4 C5 -1.1(7) . .
N3 C3 C4 C5 -178.6(4) . .
C3 C4 C5 C6 0.3(7) . .
C4 C5 C6 C7 1.3(7) . .
C4 C5 C6 O1 177.7(4) . .
C5 C6 C7 C8 -2.0(8) . .
O1 C6 C7 C8 -178.8(5) . .
C6 C7 C8 C3 1.1(8) . .
C4 C3 C8 C7 0.4(7) . .
N3 C3 C8 C7 178.0(4) . .
O1 C9 C10 O2 -177.1(4) . .
C16 C11 C12 C13 -1.4(6) . .
O2 C11 C12 C13 173.8(4) . .
C11 C12 C13 C14 -1.5(6) . .
C12 C13 C14 C15 3.1(5) . .
C12 C13 C14 N4 -177.6(3) . .
C13 C14 C15 C16 -1.7(6) . .
N4 C14 C15 C16 179.0(3) . .
C12 C11 C16 C15 2.8(6) . .
O2 C11 C16 C15 -172.8(4) . .
C14 C15 C16 C11 -1.3(6) . .
C26 C21 C22 C23 1.4(6) . .
N9 C21 C22 C23 -179.5(3) . .
C21 C22 C23 C24 -0.3(6) . .
C22 C23 C24 C25 -1.2(6) . .
C22 C23 C24 O3 175.5(4) . .
C23 C24 C25 C26 1.6(6) . .
O3 C24 C25 C26 -174.8(3) . .
C22 C21 C26 C25 -1.1(6) . .
N9 C21 C26 C25 179.9(3) . .
C24 C25 C26 C21 -0.5(6) . .
O3 C27 C28 O4 172.4(3) . .
O4 C29 C30 C31 -179.5(4) . .
C34 C29 C30 C31 -0.4(6) . .
C29 C30 C31 C32 0.2(7) . .
C30 C31 C32 C33 0.3(6) . .
C30 C31 C32 N10 178.0(4) . .
C31 C32 C33 C34 -0.5(6) . .
N10 C32 C33 C34 -178.1(4) . .
O4 C29 C34 C33 179.5(4) . .
C30 C29 C34 C33 0.3(7) . .
C32 C33 C34 C29 0.2(6) . .
C42 C37 C38 C39 1.1(4) . .
C43 C37 C38 C39 178.0(3) . .
C42 C37 C38 C44 178.5(3) . .
C43 C37 C38 C44 -4.6(5) . .
C37 C38 C39 C40 -1.4(5) . .
C44 C38 C39 C40 -179.0(3) . .
C38 C39 C40 C41 0.1(5) . .
C38 C39 C40 C45 179.6(3) . .
C39 C40 C41 C42 1.5(4) . .
C45 C40 C41 C42 -178.0(3) . .
C39 C40 C41 C46 -177.2(3) . .
C45 C40 C41 C46 3.3(5) . .
C40 C41 C42 C37 -1.9(4) . .
C46 C41 C42 C37 177.0(3) . .
C38 C37 C42 C41 0.5(4) . .
C43 C37 C42 C41 -176.5(3) . .
C42 C37 C43 O5 -11.6(5) . .
C38 C37 C43 O5 171.4(3) . .
C42 C37 C43 O6 166.2(3) . .
C38 C37 C43 O6 -10.7(5) . .
C39 C38 C44 O8 -82.6(4) . .
C37 C38 C44 O8 100.0(4) . .
C39 C38 C44 O7 94.8(3) . .
C37 C38 C44 O7 -82.6(4) . .
C39 C40 C45 O10 160.8(3) . .
C41 C40 C45 O10 -19.7(5) . .
C39 C40 C45 O9 -21.3(5) . .
C41 C40 C45 O9 158.2(3) . .
C39 C40 C45 Zn2 -67.3(9) . 3_666
C41 C40 C45 Zn2 112.2(8) . 3_666
C42 C41 C46 O11 94.3(4) . .
C40 C41 C46 O11 -86.9(4) . .
C42 C41 C46 O12 -80.8(3) . .
C40 C41 C46 O12 98.0(4) . .
N3 C2 N1 N2 -0.1(4) . .
N3 C2 N1 Zn1 170.4(2) . .
O12 Zn1 N1 C2 152.4(3) 4_746 .
O6 Zn1 N1 C2 -62.4(3) . .
N7 Zn1 N1 C2 33.7(3) . .
O12 Zn1 N1 N2 -38.1(3) 4_746 .
O6 Zn1 N1 N2 107.1(2) . .
N7 Zn1 N1 N2 -156.7(2) . .
N3 C1 N2 N1 -1.7(4) . .
C2 N1 N2 C1 1.1(4) . .
Zn1 N1 N2 C1 -170.7(3) . .
N1 C2 N3 C1 -0.8(4) . .
N1 C2 N3 C3 -179.9(3) . .
N2 C1 N3 C2 1.6(5) . .
N2 C1 N3 C3 -179.3(3) . .
C4 C3 N3 C2 29.8(6) . .
C8 C3 N3 C2 -147.8(4) . .
C4 C3 N3 C1 -149.1(4) . .
C8 C3 N3 C1 33.3(6) . .
N5 C17 N4 C18 0.0(4) . .
N5 C17 N4 C14 -178.0(3) . .
N6 C18 N4 C17 0.0(4) . .
N6 C18 N4 C14 177.9(3) . .
C15 C14 N4 C17 26.8(5) . .
C13 C14 N4 C17 -152.5(3) . .
C15 C14 N4 C18 -150.6(4) . .
C13 C14 N4 C18 30.0(5) . .
N4 C17 N5 N6 0.1(4) . .
N4 C17 N5 Zn2 -173.7(2) . .
O7 Zn2 N5 C17 -178.6(3) 2_464 .
O9 Zn2 N5 C17 -53.2(3) 3_366 .
N11 Zn2 N5 C17 72.9(3) 1_554 .
C45 Zn2 N5 C17 -29.6(3) 3_366 .
O7 Zn2 N5 N6 8.3(3) 2_464 .
O9 Zn2 N5 N6 133.7(2) 3_366 .
N11 Zn2 N5 N6 -100.1(2) 1_554 .
C45 Zn2 N5 N6 157.3(2) 3_366 .
N4 C18 N6 N5 0.1(4) . .
C17 N5 N6 C18 -0.1(4) . .
Zn2 N5 N6 C18 174.3(2) . .
N9 C20 N7 N8 -1.1(4) . .
N9 C20 N7 Zn1 171.2(2) . .
O12 Zn1 N7 C20 170.5(3) 4_746 .
O6 Zn1 N7 C20 20.6(3) . .
N1 Zn1 N7 C20 -79.5(3) . .
O12 Zn1 N7 N8 -18.6(3) 4_746 .
O6 Zn1 N7 N8 -168.5(3) . .
N1 Zn1 N7 N8 91.5(3) . .
N9 C19 N8 N7 -0.2(4) . .
C20 N7 N8 C19 0.8(4) . .
Zn1 N7 N8 C19 -171.3(2) . .
N7 C20 N9 C19 0.9(4) . .
N7 C20 N9 C21 -178.0(3) . .
N8 C19 N9 C20 -0.5(4) . .
N8 C19 N9 C21 178.5(3) . .
C26 C21 N9 C20 153.9(3) . .
C22 C21 N9 C20 -25.2(5) . .
C26 C21 N9 C19 -24.8(5) . .
C22 C21 N9 C19 156.1(4) . .
N11 C35 N10 C36 0.6(4) . .
N11 C35 N10 C32 -179.9(3) . .
N12 C36 N10 C35 -0.7(4) . .
N12 C36 N10 C32 179.7(3) . .
C31 C32 N10 C35 -22.1(6) . .
C33 C32 N10 C35 155.6(4) . .
C31 C32 N10 C36 157.3(4) . .
C33 C32 N10 C36 -25.0(5) . .
N10 C35 N11 N12 -0.3(4) . .
N10 C35 N11 Zn2 -177.2(2) . 1_556
N10 C36 N12 N11 0.6(4) . .
C35 N11 N12 C36 -0.2(4) . .
Zn2 N11 N12 C36 176.8(2) 1_556 .
C5 C6 O1 C9 7.1(7) . .
C7 C6 O1 C9 -176.3(4) . .
C10 C9 O1 C6 179.7(4) . .
C9 C10 O2 C11 -177.3(4) . .
C16 C11 O2 C10 -130.9(5) . .
C12 C11 O2 C10 53.7(7) . .
C25 C24 O3 C27 -36.4(6) . .
C23 C24 O3 C27 147.1(4) . .
C28 C27 O3 C24 171.4(3) . .
C34 C29 O4 C28 176.0(4) . .
C30 C29 O4 C28 -4.8(6) . .
C27 C28 O4 C29 -177.0(3) . .
O5 C43 O6 Zn1 6.7(5) . .
C37 C43 O6 Zn1 -171.0(2) . .
O12 Zn1 O6 C43 20.2(3) 4_746 .
N7 Zn1 O6 C43 153.8(3) . .
N1 Zn1 O6 C43 -97.6(3) . .
O8 C44 O7 Zn2 8.8(4) . 2_465
C38 C44 O7 Zn2 -168.44(18) . 2_465
O10 C45 O9 Zn2 11.9(4) . 3_666
C40 C45 O9 Zn2 -165.9(2) . 3_666
O11 C46 O12 Zn1 -2.6(4) . 4_756
C41 C46 O12 Zn1 172.28(19) . 4_756
